data_7022580
loop_
_publ_author_name
'Monillas, Wesley H.'
'Young, John F.'
'Yap, Glenn P. A.'
'Theopold, Klaus H.'

_publ_section_title
;
 A well-defined model system for the chromium-catalyzed selective
 oligomerization of ethylene.
;
_journal_issue 25
_journal_name_full 'Dalton transactions (Cambridge, England : 2003)'
_journal_page_first 9198
_journal_page_last 9210
_journal_paper_doi 10.1039/c3dt00109a
_journal_volume 42
_journal_year 2013
_chemical_formula_moiety 'C30 H38 Cr N3, 0.375(C5 H12)'
_chemical_formula_sum 'C31.88 H42.5 Cr N3'
_chemical_formula_weight 519.69
_chemical_name_systematic
;
?
;
_space_group_IT_number 14
_symmetry_cell_setting monoclinic
_symmetry_space_group_name_Hall '-P 2yn'
_symmetry_space_group_name_H-M 'P 1 21/n 1'
_atom_sites_solution_hydrogens geom
_atom_sites_solution_primary direct
_atom_sites_solution_secondary difmap
_audit_creation_method SHELXL-97
_cell_angle_alpha 90.00
_cell_angle_beta 97.191(5)
_cell_angle_gamma 90.00
_cell_formula_units_Z 4
_cell_length_a 11.960(6)
_cell_length_b 14.191(7)
_cell_length_c 16.977(8)
_cell_measurement_reflns_used 922
_cell_measurement_temperature 120(2)
_cell_measurement_theta_max 28.15
_cell_measurement_theta_min 2.64
_cell_volume 2859(2)
_computing_cell_refinement 'SAINT (Bruker, 2002)'
_computing_data_collection 'SMART (Bruker, 2002)'
_computing_data_reduction SAINT
_computing_molecular_graphics 'SHELXTL (Sheldrick, 2001)'
_computing_publication_material SHELXTL
_computing_structure_refinement 'SHELXL-97 (Sheldrick, 1997)'
_computing_structure_solution 'SHELXS-97 (Sheldrick, 1990)'
_diffrn_ambient_temperature 120(2)
_diffrn_detector_area_resol_mean 836.6
_diffrn_measured_fraction_theta_full 0.985
_diffrn_measured_fraction_theta_max 0.985
_diffrn_measurement_device_type 'Bruker AXS APEX diffractometer'
_diffrn_measurement_method \w
_diffrn_radiation_monochromator graphite
_diffrn_radiation_source 'fine-focus sealed tube'
_diffrn_radiation_type MoK\a
_diffrn_radiation_wavelength 0.71073
_diffrn_reflns_av_R_equivalents 0.0768
_diffrn_reflns_av_sigmaI/netI 0.0693
_diffrn_reflns_limit_h_max 14
_diffrn_reflns_limit_h_min -14
_diffrn_reflns_limit_k_max 16
_diffrn_reflns_limit_k_min -16
_diffrn_reflns_limit_l_max 20
_diffrn_reflns_limit_l_min -20
_diffrn_reflns_number 24123
_diffrn_reflns_theta_full 25.00
_diffrn_reflns_theta_max 25.00
_diffrn_reflns_theta_min 2.44
_diffrn_standards_decay_% 1
_diffrn_standards_interval_count 0
_diffrn_standards_interval_time 0
_diffrn_standards_number 0
_exptl_absorpt_coefficient_mu 0.424
_exptl_absorpt_correction_T_max 0.9729
_exptl_absorpt_correction_T_min 0.9010
_exptl_absorpt_correction_type multi-scan
_exptl_absorpt_process_details 'SADABS (Sheldrick, 2003)'
_exptl_crystal_colour green
_exptl_crystal_density_diffrn 1.207
_exptl_crystal_density_method 'not measured'
_exptl_crystal_description plate
_exptl_crystal_F_000 1115
_exptl_crystal_size_max 0.25
_exptl_crystal_size_mid 0.13
_exptl_crystal_size_min 0.07
_platon_squeeze_details
;
PLATON Reference : Spek, A.L. (2003), J.Appl.Cryst. 36, 7-13
Void Space Analysis consistent with 1.5 molecules of
co-crystallized pentane molecules per unit cell.
;
_refine_diff_density_max 0.467
_refine_diff_density_min -0.414
_refine_diff_density_rms 0.087
_refine_ls_extinction_method none
_refine_ls_goodness_of_fit_ref 1.081
_refine_ls_hydrogen_treatment mixed
_refine_ls_matrix_type full
_refine_ls_number_parameters 337
_refine_ls_number_reflns 4952
_refine_ls_number_restraints 28
_refine_ls_restrained_S_all 1.078
_refine_ls_R_factor_all 0.1110
_refine_ls_R_factor_gt 0.0841
_refine_ls_shift/su_max 0.000
_refine_ls_shift/su_mean 0.000
_refine_ls_structure_factor_coef Fsqd
_refine_ls_weighting_details 'calc w=1/[\s^2^(Fo^2^)+(0.0468P)^2^+12.5870P] where P=(Fo^2^+2Fc^2^)/3'
_refine_ls_weighting_scheme calc
_refine_ls_wR_factor_gt 0.1815
_refine_ls_wR_factor_ref 0.1978
_reflns_number_gt 3710
_reflns_number_total 4952
_reflns_threshold_expression >2sigma(I)
_cod_data_source_file c3dt00109a.txt
_cod_data_source_block klat354s
_cod_depositor_comments
;
The following automatic conversions were performed:

'_symmetry_cell_setting' value 'Monoclinic' changed to 'monoclinic'
according to /home/saulius/struct/CIF-dictionaries/cif_core.dic
dictionary named 'cif_core.dic' version 2.4.2 from 2011-04-26.

Automatic conversion script
Id: cif_fix_values 1891 2012-01-12 08:04:46Z andrius 
;
_cod_original_sg_symbol_H-M P2(1)/n
_cod_original_formula_sum 'C31.88 H42.50 Cr N3'
_cod_database_code 7022580

loop_
_symmetry_equiv_pos_as_xyz
'x, y, z'
'-x+1/2, y+1/2, -z+1/2'
'-x, -y, -z'
'x-1/2, -y-1/2, z-1/2'

loop_
_atom_site_label
_atom_site_type_symbol
_atom_site_fract_x
_atom_site_fract_y
_atom_site_fract_z
_atom_site_U_iso_or_equiv
_atom_site_adp_type
_atom_site_occupancy
_atom_site_symmetry_multiplicity
_atom_site_calc_flag
_atom_site_refinement_flags
Cr Cr 0.20164(6) 0.17499(6) 0.17980(5) 0.0257(2) Uani 1 1 d .
N1 N 0.0320(3) 0.1563(3) 0.1492(2) 0.0257(9) Uani 1 1 d .
N2 N 0.2134(3) 0.2218(3) 0.0622(2) 0.0259(9) Uani 1 1 d .
N3 N 0.3751(3) 0.1347(3) 0.1911(2) 0.0288(10) Uani 1 1 d .
C1 C 0.2201(4) 0.2998(4) 0.2439(3) 0.0277(11) Uani 1 1 d D
H1A H 0.165(3) 0.346(3) 0.221(3) 0.033 Uiso 1 1 d D
H1B H 0.293(3) 0.322(4) 0.232(3) 0.033 Uiso 1 1 d D
C2 C 0.2162(5) 0.2806(4) 0.3311(3) 0.0319(12) Uani 1 1 d D
H2A H 0.138(2) 0.278(4) 0.342(3) 0.038 Uiso 1 1 d D
H2B H 0.251(4) 0.332(3) 0.364(3) 0.038 Uiso 1 1 d D
C3 C 0.2682(5) 0.1869(4) 0.3517(3) 0.0325(12) Uani 1 1 d D
H3A H 0.262(5) 0.167(4) 0.4065(17) 0.039 Uiso 1 1 d D
H3B H 0.347(2) 0.195(4) 0.343(3) 0.039 Uiso 1 1 d D
C4 C 0.2099(5) 0.1134(4) 0.2942(3) 0.0328(12) Uani 1 1 d D
H4A H 0.132(2) 0.104(4) 0.304(3) 0.039 Uiso 1 1 d D
H4B H 0.242(4) 0.050(2) 0.300(3) 0.039 Uiso 1 1 d D
C5 C -0.0227(5) 0.0006(4) 0.1894(3) 0.0379(14) Uani 1 1 d .
C6 C -0.0754(5) -0.0575(5) 0.2385(4) 0.0479(16) Uani 1 1 d .
H6A H -0.0757 -0.1223 0.2302 0.058 Uiso 1 1 calc R
C7 C -0.1277(5) -0.0211(5) 0.2995(4) 0.0496(17) Uani 1 1 d .
H7A H -0.1603 -0.0610 0.3337 0.059 Uiso 1 1 calc R
C8 C -0.1312(4) 0.0760(5) 0.3095(3) 0.0419(15) Uani 1 1 d .
H8A H -0.1670 0.1008 0.3504 0.050 Uiso 1 1 calc R
C9 C -0.0827(4) 0.1365(4) 0.2598(3) 0.0329(12) Uani 1 1 d .
C10 C -0.0264(4) 0.0982(4) 0.2004(3) 0.0279(11) Uani 1 1 d .
C11 C 0.0376(6) -0.0407(5) 0.1252(4) 0.0561(18) Uani 1 1 d .
H11A H 0.0269 -0.1077 0.1236 0.084 Uiso 1 1 calc R
H11B H 0.1166 -0.0268 0.1360 0.084 Uiso 1 1 calc R
H11C H 0.0080 -0.0139 0.0750 0.084 Uiso 1 1 calc R
C12 C -0.0906(4) 0.2415(4) 0.2705(3) 0.0368(13) Uani 1 1 d .
H12A H -0.0285 0.2716 0.2499 0.055 Uiso 1 1 calc R
H12B H -0.0883 0.2558 0.3259 0.055 Uiso 1 1 calc R
H12C H -0.1601 0.2640 0.2424 0.055 Uiso 1 1 calc R
C13 C -0.1550(4) 0.1670(5) 0.0701(3) 0.0421(15) Uani 1 1 d .
H13A H -0.1894 0.1954 0.1124 0.063 Uiso 1 1 calc R
H13B H -0.1680 0.1002 0.0698 0.063 Uiso 1 1 calc R
H13C H -0.1872 0.1934 0.0203 0.063 Uiso 1 1 calc R
C14 C -0.0296(4) 0.1860(4) 0.0823(3) 0.0289(12) Uani 1 1 d .
C15 C 0.0139(4) 0.2310(4) 0.0210(3) 0.0297(12) Uani 1 1 d .
H15A H -0.0393 0.2567 -0.0177 0.036 Uiso 1 1 calc R
C16 C 0.1262(4) 0.2438(4) 0.0084(3) 0.0278(11) Uani 1 1 d .
C17 C 0.1466(4) 0.2806(4) -0.0717(3) 0.0341(13) Uani 1 1 d .
H17A H 0.1960 0.3341 -0.0649 0.051 Uiso 1 1 calc R
H17B H 0.0761 0.2990 -0.1010 0.051 Uiso 1 1 calc R
H17C H 0.1806 0.2321 -0.1002 0.051 Uiso 1 1 calc R
C18 C 0.3815(4) 0.3177(5) 0.0467(3) 0.0375(14) Uani 1 1 d .
C19 C 0.4905(5) 0.3215(6) 0.0252(3) 0.055(2) Uani 1 1 d .
H19A H 0.5305 0.3777 0.0312 0.067 Uiso 1 1 calc R
C20 C 0.5391(6) 0.2448(8) -0.0042(4) 0.069(3) Uani 1 1 d .
H20A H 0.6125 0.2485 -0.0167 0.082 Uiso 1 1 calc R
C21 C 0.4817(6) 0.1637(7) -0.0151(3) 0.064(2) Uani 1 1 d .
H21A H 0.5160 0.1123 -0.0362 0.077 Uiso 1 1 calc R
C22 C 0.3712(5) 0.1537(5) 0.0041(3) 0.0462(17) Uani 1 1 d .
C23 C 0.3233(4) 0.2326(4) 0.0369(3) 0.0330(13) Uani 1 1 d .
C24 C 0.3327(5) 0.4049(5) 0.0794(3) 0.0416(14) Uani 1 1 d .
H24A H 0.2596 0.3909 0.0942 0.062 Uiso 1 1 calc R
H24B H 0.3259 0.4534 0.0396 0.062 Uiso 1 1 calc R
H24C H 0.3814 0.4262 0.1252 0.062 Uiso 1 1 calc R
C25 C 0.3059(6) 0.0655(5) -0.0123(3) 0.0552(19) Uani 1 1 d .
H25A H 0.2727 0.0474 0.0340 0.083 Uiso 1 1 calc R
H25B H 0.3552 0.0164 -0.0260 0.083 Uiso 1 1 calc R
H25C H 0.2475 0.0756 -0.0557 0.083 Uiso 1 1 calc R
C26 C 0.4643(4) 0.1931(4) 0.1992(3) 0.0280(12) Uani 1 1 d .
H26A H 0.4523 0.2576 0.2030 0.034 Uiso 1 1 calc R
C27 C 0.5730(5) 0.1599(4) 0.2020(3) 0.0368(14) Uani 1 1 d .
H27A H 0.6336 0.2015 0.2084 0.044 Uiso 1 1 calc R
C28 C 0.5909(5) 0.0647(5) 0.1952(3) 0.0413(15) Uani 1 1 d .
H28A H 0.6636 0.0412 0.1959 0.050 Uiso 1 1 calc R
C29 C 0.5012(5) 0.0054(4) 0.1874(3) 0.0397(14) Uani 1 1 d .
H29A H 0.5116 -0.0592 0.1827 0.048 Uiso 1 1 calc R
C30 C 0.3951(5) 0.0420(4) 0.1867(3) 0.0341(13) Uani 1 1 d .
H30A H 0.3343 0.0007 0.1830 0.041 Uiso 1 1 calc R

loop_
_atom_site_aniso_label
_atom_site_aniso_U_11
_atom_site_aniso_U_22
_atom_site_aniso_U_33
_atom_site_aniso_U_23
_atom_site_aniso_U_13
_atom_site_aniso_U_12
Cr 0.0211(4) 0.0349(5) 0.0199(4) -0.0033(4) -0.0025(3) 0.0057(4)
N1 0.024(2) 0.033(2) 0.020(2) -0.0067(18) -0.0004(17) 0.0100(18)
N2 0.020(2) 0.039(3) 0.019(2) -0.0064(18) 0.0014(16) 0.0060(18)
N3 0.025(2) 0.040(3) 0.019(2) -0.0026(19) -0.0034(17) 0.008(2)
C1 0.024(3) 0.036(3) 0.024(3) -0.001(2) 0.007(2) 0.004(2)
C2 0.033(3) 0.039(3) 0.023(3) -0.009(2) 0.000(2) -0.007(3)
C3 0.033(3) 0.044(3) 0.020(2) -0.001(2) 0.000(2) -0.004(3)
C4 0.027(3) 0.044(3) 0.026(3) 0.008(2) -0.003(2) 0.002(2)
C5 0.030(3) 0.040(3) 0.041(3) -0.003(3) -0.008(2) 0.007(3)
C6 0.034(3) 0.047(4) 0.058(4) 0.003(3) -0.015(3) 0.004(3)
C7 0.029(3) 0.057(4) 0.059(4) 0.024(3) -0.010(3) 0.000(3)
C8 0.024(3) 0.068(4) 0.033(3) 0.002(3) 0.000(2) 0.004(3)
C9 0.022(3) 0.048(3) 0.028(3) 0.003(3) 0.003(2) 0.005(2)
C10 0.025(3) 0.031(3) 0.026(3) -0.003(2) -0.003(2) 0.001(2)
C11 0.051(4) 0.052(4) 0.061(4) -0.017(3) -0.010(3) 0.014(3)
C12 0.025(3) 0.051(4) 0.035(3) -0.011(3) 0.004(2) 0.007(3)
C13 0.027(3) 0.073(4) 0.025(3) -0.001(3) -0.002(2) 0.004(3)
C14 0.022(2) 0.037(3) 0.026(3) -0.004(2) -0.004(2) 0.009(2)
C15 0.025(3) 0.040(3) 0.023(3) -0.003(2) -0.004(2) 0.010(2)
C16 0.031(3) 0.035(3) 0.017(2) -0.007(2) 0.000(2) 0.010(2)
C17 0.029(3) 0.047(3) 0.025(3) 0.000(2) -0.002(2) 0.009(3)
C18 0.019(2) 0.073(4) 0.020(3) 0.000(3) 0.000(2) 0.004(3)
C19 0.028(3) 0.117(6) 0.022(3) 0.006(4) 0.006(2) -0.002(4)
C20 0.028(3) 0.150(9) 0.029(3) 0.000(5) 0.006(3) 0.023(5)
C21 0.048(4) 0.121(7) 0.023(3) -0.008(4) 0.006(3) 0.049(5)
C22 0.040(3) 0.075(5) 0.022(3) -0.008(3) -0.002(2) 0.032(3)
C23 0.023(3) 0.060(4) 0.016(2) -0.003(2) 0.000(2) 0.013(3)
C24 0.033(3) 0.058(4) 0.034(3) 0.002(3) 0.005(2) -0.008(3)
C25 0.067(4) 0.069(5) 0.027(3) -0.016(3) -0.008(3) 0.036(4)
C26 0.024(3) 0.038(3) 0.020(2) -0.005(2) -0.004(2) 0.002(2)
C27 0.030(3) 0.055(4) 0.025(3) -0.008(3) 0.001(2) 0.007(3)
C28 0.029(3) 0.062(4) 0.032(3) -0.009(3) -0.003(2) 0.021(3)
C29 0.039(3) 0.040(3) 0.037(3) -0.009(3) -0.009(3) 0.020(3)
C30 0.035(3) 0.035(3) 0.031(3) -0.006(2) -0.004(2) 0.011(2)

loop_
_atom_type_symbol
_atom_type_description
_atom_type_scat_dispersion_real
_atom_type_scat_dispersion_imag
_atom_type_scat_source
C C 0.0033 0.0016 'International Tables Vol C Tables 4.2.6.8 and 6.1.1.4'
H H 0.0000 0.0000 'International Tables Vol C Tables 4.2.6.8 and 6.1.1.4'
N N 0.0061 0.0033 'International Tables Vol C Tables 4.2.6.8 and 6.1.1.4'
Cr Cr 0.3209 0.6236 'International Tables Vol C Tables 4.2.6.8 and 6.1.1.4'

loop_
_geom_angle_atom_site_label_1
_geom_angle_atom_site_label_2
_geom_angle_atom_site_label_3
_geom_angle
N1 Cr C1 106.27(18)
N1 Cr C4 96.30(19)
C1 Cr C4 83.2(2)
N1 Cr N2 88.99(16)
C1 Cr N2 102.16(19)
C4 Cr N2 171.14(19)
N1 Cr N3 155.22(17)
C1 Cr N3 98.23(18)
C4 Cr N3 82.79(19)
N2 Cr N3 89.43(15)
C14 N1 C10 115.7(4)
C14 N1 Cr 126.5(4)
C10 N1 Cr 117.5(3)
C16 N2 C23 115.8(4)
C16 N2 Cr 125.3(3)
C23 N2 Cr 118.9(3)
C30 N3 C26 117.8(5)
C30 N3 Cr 115.8(4)
C26 N3 Cr 126.4(4)
C2 C1 Cr 110.2(4)
C3 C2 C1 109.1(4)
C2 C3 C4 108.3(4)
C3 C4 Cr 105.5(4)
C6 C5 C10 119.1(6)
C6 C5 C11 120.2(6)
C10 C5 C11 120.7(6)
C7 C6 C5 121.0(6)
C6 C7 C8 119.2(6)
C9 C8 C7 121.4(6)
C8 C9 C10 118.6(6)
C8 C9 C12 120.3(5)
C10 C9 C12 121.1(5)
C9 C10 C5 120.7(5)
C9 C10 N1 121.9(5)
C5 C10 N1 117.4(5)
N1 C14 C15 124.5(5)
N1 C14 C13 119.3(5)
C15 C14 C13 116.1(4)
C14 C15 C16 129.6(5)
N2 C16 C15 123.3(5)
N2 C16 C17 119.9(4)
C15 C16 C17 116.8(4)
C23 C18 C19 118.0(6)
C23 C18 C24 123.2(5)
C19 C18 C24 118.9(6)
C20 C19 C18 121.5(8)
C21 C20 C19 120.2(6)
C20 C21 C22 122.3(7)
C23 C22 C21 116.9(7)
C23 C22 C25 121.1(5)
C21 C22 C25 122.0(6)
C18 C23 C22 121.1(5)
C18 C23 N2 121.1(5)
C22 C23 N2 117.7(6)
N3 C26 C27 121.7(5)
C28 C27 C26 119.2(6)
C29 C28 C27 119.2(5)
C28 C29 C30 119.1(6)
N3 C30 C29 122.8(6)

loop_
_geom_bond_atom_site_label_1
_geom_bond_atom_site_label_2
_geom_bond_distance
Cr N1 2.048(4)
Cr C1 2.076(5)
Cr C4 2.120(5)
Cr N2 2.126(4)
Cr N3 2.138(4)
N1 C14 1.342(6)
N1 C10 1.440(7)
N2 C16 1.334(6)
N2 C23 1.441(6)
N3 C30 1.341(7)
N3 C26 1.344(6)
C1 C2 1.512(7)
C2 C3 1.492(8)
C3 C4 1.534(8)
C5 C6 1.381(9)
C5 C10 1.399(8)
C5 C11 1.499(8)
C6 C7 1.376(9)
C7 C8 1.390(9)
C8 C9 1.381(8)
C9 C10 1.391(7)
C9 C12 1.505(8)
C13 C14 1.512(7)
C14 C15 1.377(7)
C15 C16 1.398(7)
C16 C17 1.504(7)
C18 C23 1.393(8)
C18 C19 1.398(7)
C18 C24 1.503(8)
C19 C20 1.358(11)
C20 C21 1.341(12)
C21 C22 1.407(9)
C22 C23 1.405(8)
C22 C25 1.483(10)
C26 C27 1.378(7)
C27 C28 1.376(8)
C28 C29 1.357(8)
C29 C30 1.369(7)

loop_
_geom_torsion_atom_site_label_1
_geom_torsion_atom_site_label_2
_geom_torsion_atom_site_label_3
_geom_torsion_atom_site_label_4
_geom_torsion
C1 Cr N1 C14 91.5(4)
C4 Cr N1 C14 176.2(4)
N2 Cr N1 C14 -10.9(4)
N3 Cr N1 C14 -97.3(5)
C1 Cr N1 C10 -94.8(4)
C4 Cr N1 C10 -10.0(4)
N2 Cr N1 C10 162.9(3)
N3 Cr N1 C10 76.4(5)
N1 Cr N2 C16 12.1(4)
C1 Cr N2 C16 -94.3(4)
C4 Cr N2 C16 139.0(12)
N3 Cr N2 C16 167.4(4)
N1 Cr N2 C23 -168.8(4)
C1 Cr N2 C23 84.8(4)
C4 Cr N2 C23 -41.9(14)
N3 Cr N2 C23 -13.5(4)
N1 Cr N3 C30 -18.2(6)
C1 Cr N3 C30 153.3(4)
C4 Cr N3 C30 71.2(4)
N2 Cr N3 C30 -104.5(4)
N1 Cr N3 C26 159.4(4)
C1 Cr N3 C26 -29.2(4)
C4 Cr N3 C26 -111.2(4)
N2 Cr N3 C26 73.0(4)
N1 Cr C1 C2 88.6(4)
C4 Cr C1 C2 -6.0(4)
N2 Cr C1 C2 -178.9(3)
N3 Cr C1 C2 -87.7(4)
Cr C1 C2 C3 33.7(5)
C1 C2 C3 C4 -53.3(6)
C2 C3 C4 Cr 46.0(5)
N1 Cr C4 C3 -127.1(4)
C1 Cr C4 C3 -21.3(4)
N2 Cr C4 C3 106.5(13)
N3 Cr C4 C3 77.9(4)
C10 C5 C6 C7 -2.4(8)
C11 C5 C6 C7 177.6(5)
C5 C6 C7 C8 2.7(8)
C6 C7 C8 C9 -0.5(8)
C7 C8 C9 C10 -2.0(8)
C7 C8 C9 C12 178.3(5)
C8 C9 C10 C5 2.3(8)
C12 C9 C10 C5 -177.9(5)
C8 C9 C10 N1 -176.3(4)
C12 C9 C10 N1 3.5(7)
C6 C5 C10 C9 -0.2(8)
C11 C5 C10 C9 179.8(5)
C6 C5 C10 N1 178.5(4)
C11 C5 C10 N1 -1.5(7)
C14 N1 C10 C9 -89.8(6)
Cr N1 C10 C9 95.8(5)
C14 N1 C10 C5 91.5(6)
Cr N1 C10 C5 -82.9(5)
C10 N1 C14 C15 -170.8(5)
Cr N1 C14 C15 3.0(7)
C10 N1 C14 C13 7.0(7)
Cr N1 C14 C13 -179.1(4)
N1 C14 C15 C16 10.0(9)
C13 C14 C15 C16 -167.9(5)
C23 N2 C16 C15 175.3(5)
Cr N2 C16 C15 -5.6(7)
C23 N2 C16 C17 -2.1(7)
Cr N2 C16 C17 177.0(4)
C14 C15 C16 N2 -8.3(9)
C14 C15 C16 C17 169.1(5)
C23 C18 C19 C20 -0.2(8)
C24 C18 C19 C20 179.6(6)
C18 C19 C20 C21 1.7(10)
C19 C20 C21 C22 -1.1(10)
C20 C21 C22 C23 -1.0(9)
C20 C21 C22 C25 176.5(6)
C19 C18 C23 C22 -1.9(8)
C24 C18 C23 C22 178.2(5)
C19 C18 C23 N2 176.2(5)
C24 C18 C23 N2 -3.6(8)
C21 C22 C23 C18 2.5(8)
C25 C22 C23 C18 -175.0(5)
C21 C22 C23 N2 -175.7(5)
C25 C22 C23 N2 6.8(8)
C16 N2 C23 C18 89.2(6)
Cr N2 C23 C18 -89.9(5)
C16 N2 C23 C22 -92.6(6)
Cr N2 C23 C22 88.3(5)
C30 N3 C26 C27 0.8(7)
Cr N3 C26 C27 -176.6(4)
N3 C26 C27 C28 0.9(8)
C26 C27 C28 C29 -1.2(8)
C27 C28 C29 C30 -0.1(8)
C26 N3 C30 C29 -2.3(8)
Cr N3 C30 C29 175.4(4)
C28 C29 C30 N3 2.0(9)

loop_
_platon_squeeze_void_nr
_platon_squeeze_void_average_x
_platon_squeeze_void_average_y
_platon_squeeze_void_average_z
_platon_squeeze_void_volume
_platon_squeeze_void_count_electrons
1 0.000 0.500 0.000 198.2 36.6
2 0.500 0.000 0.500 198.2 36.4
